data_4328463
loop_
_publ_author_name
'Kathryn George'
'Marek Jura'
'William Levason'
'Mark E. Light'
'Luke P. Ollivere'
'Gillian Reid'

_publ_contact_author_address
;   School of Chemistry
    University of Southampton
    Southampton SO17 1BJ, UK
;
_publ_contact_author_email gr@soton.ac.uk
_publ_contact_author_fax '023 8059 3781'
_publ_contact_author_name 'Professor Gillian Reid'
_publ_contact_author_phone '023 8059 3609'
_publ_section_title
;
 Unexpected Reactivity and Coordination in Gallium(III) and Indium(III)
 Chloride Complexes With Geometrically Constrained Thio- and Selenoether
 Ligands
;
_journal_name_full 'Inorganic Chemistry'
_journal_page_first 2231
_journal_page_last 2240
_journal_paper_doi 10.1021/ic202670v
_journal_volume 51
_journal_year 2012
_chemical_formula_moiety 'C10 H14 Cl2 S2 2+, 2(Cl4 Ga 1-)'
_chemical_formula_sum 'C10 H14 Cl10 Ga2 S2'
_chemical_formula_weight 692.27
_chemical_name_systematic
; 
1,2-phenylenebis[(chloromethyl)(methyl)sulfonium] bis(tetrachlorogallate(III)) 
;
_space_group_IT_number 14
_space_group_name_Hall '-P 2ybc'
_symmetry_cell_setting monoclinic
_symmetry_space_group_name_Hall '-P 2ybc'
_symmetry_space_group_name_H-M 'P 1 21/c 1'
_atom_sites_solution_hydrogens geom
_atom_sites_solution_primary direct
_atom_sites_solution_secondary difmap
_audit_author_name 'Webster, M.'
_audit_creation_date 2011-02-14
_audit_creation_method 'SHELXL-97 + hand edit'
_cell_angle_alpha 90.00
_cell_angle_beta 104.377(10)
_cell_angle_gamma 90.00
_cell_formula_units_Z 4
_cell_length_a 9.4813(15)
_cell_length_b 14.009(3)
_cell_length_c 18.403(3)
_cell_measurement_reflns_used 5587
_cell_measurement_temperature 120(2)
_cell_measurement_theta_max 27.48
_cell_measurement_theta_min 2.91
_cell_volume 2367.8(7)
_computing_cell_refinement 'DENZO (Otwinowski & Minor, 1997)'
_computing_data_collection 'COLLECT (Hooft, R.W.W., 1998)'
_computing_data_reduction 'DENZO (Otwinowski & Minor, 1997)'
_computing_structure_refinement 'SHELXL-97 (Sheldrick, 1997)'
_computing_structure_solution 'SHELXS-97 (Sheldrick, 1997)'
_diffrn_ambient_temperature 120(2)
_diffrn_measured_fraction_theta_full 0.995
_diffrn_measured_fraction_theta_max 0.995
_diffrn_measurement_device_type 'Bruker-Nonius 95mm CCD camera on \k-goniostat'
_diffrn_measurement_method '\f & \w scans'
_diffrn_radiation_monochromator graphite
_diffrn_radiation_source 'Bruker-Nonius FR591 rotating anode'
_diffrn_radiation_type MoK\a
_diffrn_radiation_wavelength 0.71073
_diffrn_reflns_av_R_equivalents 0.0663
_diffrn_reflns_av_sigmaI/netI 0.0581
_diffrn_reflns_limit_h_max 12
_diffrn_reflns_limit_h_min -12
_diffrn_reflns_limit_k_max 18
_diffrn_reflns_limit_k_min -18
_diffrn_reflns_limit_l_max 21
_diffrn_reflns_limit_l_min -23
_diffrn_reflns_number 27701
_diffrn_reflns_theta_full 27.51
_diffrn_reflns_theta_max 27.51
_diffrn_reflns_theta_min 3.10
_diffrn_standards_number 0
_exptl_absorpt_coefficient_mu 3.576
_exptl_absorpt_correction_T_max 1.0000
_exptl_absorpt_correction_T_min 0.7819
_exptl_absorpt_correction_type multi-scan
_exptl_absorpt_process_details 'G.M. Sheldrick, (2007). SADABS. Version 2007/2. Bruker AXS Inc.'
_exptl_crystal_colour colourless
_exptl_crystal_density_diffrn 1.942
_exptl_crystal_description block
_exptl_crystal_F_000 1352
_exptl_crystal_size_max 0.15
_exptl_crystal_size_mid 0.13
_exptl_crystal_size_min 0.07
_refine_diff_density_max 4.274
_refine_diff_density_min -2.336
_refine_diff_density_rms 0.192
_refine_ls_extinction_method none
_refine_ls_goodness_of_fit_ref 1.030
_refine_ls_hydrogen_treatment constr
_refine_ls_matrix_type full
_refine_ls_number_parameters 217
_refine_ls_number_reflns 5415
_refine_ls_number_restraints 0
_refine_ls_restrained_S_all 1.030
_refine_ls_R_factor_all 0.0989
_refine_ls_R_factor_gt 0.0734
_refine_ls_shift/su_max 0.001
_refine_ls_shift/su_mean 0.000
_refine_ls_structure_factor_coef Fsqd
_refine_ls_weighting_details 'w=1/[\s^2^(Fo^2^)+(0.0885P)^2^+23.5717P] where P=(Fo^2^+2Fc^2^)/3'
_refine_ls_weighting_scheme calc
_refine_ls_wR_factor_gt 0.1808
_refine_ls_wR_factor_ref 0.1987
_reflns_number_gt 4045
_reflns_number_total 5415
_reflns_threshold_expression I>2sigma(I)
_cod_data_source_file ic202670v_si_001_7.cif
_cod_data_source_block 10lpo303
_cod_original_cell_volume 2367.9(6)
_cod_original_sg_symbol_H-M 'P 21/c'
_cod_database_code 4328463

loop_
_symmetry_equiv_pos_as_xyz
'x, y, z'
'-x, y+1/2, -z+1/2'
'-x, -y, -z'
'x, -y-1/2, z-1/2'

loop_
_atom_site_label
_atom_site_type_symbol
_atom_site_fract_x
_atom_site_fract_y
_atom_site_fract_z
_atom_site_U_iso_or_equiv
_atom_site_adp_type
_atom_site_occupancy
_atom_site_symmetry_multiplicity
_atom_site_calc_flag
_atom_site_refinement_flags
Ga1 Ga 0.49699(10) 0.51315(7) 0.78327(5) 0.0419(3) Uani 1 1 d .
Ga2 Ga 0.89223(8) 0.86666(5) 0.10953(4) 0.0234(2) Uani 1 1 d .
Cl1 Cl 0.4356(4) 0.65823(19) 0.80286(14) 0.0707(9) Uani 1 1 d .
Cl2 Cl 0.7201(3) 0.4978(3) 0.84682(17) 0.0801(11) Uani 1 1 d .
Cl3 Cl 0.3650(2) 0.40881(15) 0.82435(12) 0.0389(5) Uani 1 1 d .
Cl4 Cl 0.4684(2) 0.48210(15) 0.66394(12) 0.0389(5) Uani 1 1 d .
Cl5 Cl 0.74751(19) 0.84106(14) 0.18176(10) 0.0313(4) Uani 1 1 d .
Cl6 Cl 0.7883(2) 0.95390(14) 0.01420(11) 0.0387(5) Uani 1 1 d .
Cl7 Cl 0.94884(19) 0.72762(13) 0.06907(10) 0.0308(4) Uani 1 1 d .
Cl8 Cl 1.0917(2) 0.93359(16) 0.17236(13) 0.0442(5) Uani 1 1 d .
Cl9 Cl 0.4487(3) 0.2517(2) 1.00500(15) 0.0607(7) Uani 1 1 d .
Cl10 Cl 0.8218(3) 0.1265(2) 1.20395(17) 0.0672(7) Uani 1 1 d .
S1 S 0.73451(18) 0.19428(12) 0.97707(10) 0.0266(4) Uani 1 1 d .
S2 S 1.0089(2) 0.18512(13) 1.11453(11) 0.0346(4) Uani 1 1 d .
C1 C 0.6576(8) 0.2345(6) 0.8835(4) 0.0337(17) Uani 1 1 d .
H1A H 0.6222 0.1795 0.8512 0.051 Uiso 1 1 calc R
H1B H 0.7320 0.2682 0.8648 0.051 Uiso 1 1 calc R
H1C H 0.5763 0.2778 0.8832 0.051 Uiso 1 1 calc R
C2 C 0.5719(8) 0.1602(6) 1.0064(5) 0.0383(18) Uani 1 1 d .
H2A H 0.5222 0.1083 0.9733 0.046 Uiso 1 1 calc R
H2B H 0.6019 0.1343 1.0580 0.046 Uiso 1 1 calc R
C3 C 0.7937(7) 0.3000(5) 1.0294(4) 0.0203(13) Uani 1 1 d .
C4 C 0.7252(8) 0.3866(5) 1.0090(4) 0.0306(16) Uani 1 1 d .
H4 H 0.6421 0.3902 0.9677 0.037 Uiso 1 1 calc R
C5 C 0.7788(10) 0.4682(6) 1.0492(5) 0.0402(19) Uani 1 1 d .
H5 H 0.7327 0.5279 1.0348 0.048 Uiso 1 1 calc R
C6 C 0.8986(9) 0.4637(6) 1.1101(5) 0.0383(18) Uani 1 1 d .
H6 H 0.9335 0.5200 1.1376 0.046 Uiso 1 1 calc R
C7 C 0.9673(8) 0.3779(5) 1.1310(4) 0.0307(16) Uani 1 1 d .
H7 H 1.0501 0.3749 1.1724 0.037 Uiso 1 1 calc R
C8 C 0.9152(7) 0.2962(5) 1.0914(4) 0.0226(13) Uani 1 1 d .
C9 C 0.9909(10) 0.1665(7) 1.2097(5) 0.047(2) Uani 1 1 d .
H9A H 1.0634 0.1192 1.2359 0.056 Uiso 1 1 calc R
H9B H 1.0075 0.2272 1.2381 0.056 Uiso 1 1 calc R
C10 C 1.1996(9) 0.2172(7) 1.1327(5) 0.041(2) Uani 1 1 d .
H10A H 1.2596 0.1598 1.1458 0.062 Uiso 1 1 calc R
H10B H 1.2237 0.2627 1.1744 0.062 Uiso 1 1 calc R
H10C H 1.2187 0.2464 1.0877 0.062 Uiso 1 1 calc R

loop_
_atom_site_aniso_label
_atom_site_aniso_U_11
_atom_site_aniso_U_22
_atom_site_aniso_U_33
_atom_site_aniso_U_23
_atom_site_aniso_U_13
_atom_site_aniso_U_12
Ga1 0.0379(5) 0.0424(5) 0.0353(5) 0.0131(4) -0.0101(4) -0.0176(4)
Ga2 0.0215(4) 0.0237(4) 0.0239(4) 0.0003(3) 0.0032(3) 0.0002(3)
Cl1 0.126(3) 0.0431(13) 0.0366(12) -0.0086(10) 0.0089(14) -0.0284(15)
Cl2 0.0384(12) 0.119(3) 0.0672(17) 0.0518(17) -0.0168(12) -0.0323(14)
Cl3 0.0286(9) 0.0379(10) 0.0470(11) 0.0114(9) 0.0034(8) -0.0032(8)
Cl4 0.0303(9) 0.0389(10) 0.0453(11) -0.0015(9) 0.0052(8) -0.0064(8)
Cl5 0.0291(9) 0.0369(10) 0.0288(9) 0.0004(7) 0.0087(7) 0.0033(7)
Cl6 0.0503(11) 0.0279(9) 0.0342(10) 0.0102(8) 0.0034(8) 0.0020(8)
Cl7 0.0299(9) 0.0292(9) 0.0337(9) -0.0029(7) 0.0084(7) 0.0040(7)
Cl8 0.0276(9) 0.0482(12) 0.0524(12) -0.0157(10) 0.0016(9) -0.0076(8)
Cl9 0.0468(13) 0.0744(18) 0.0638(16) -0.0140(14) 0.0189(12) -0.0108(12)
Cl10 0.0558(15) 0.0741(19) 0.0726(18) 0.0077(15) 0.0179(13) -0.0097(13)
S1 0.0218(8) 0.0240(8) 0.0297(9) -0.0013(7) -0.0019(7) -0.0005(6)
S2 0.0362(10) 0.0262(9) 0.0316(9) -0.0020(7) -0.0099(8) 0.0062(8)
C1 0.030(4) 0.042(4) 0.026(4) -0.003(3) 0.001(3) 0.000(3)
C2 0.028(4) 0.045(5) 0.041(4) 0.006(4) 0.007(3) -0.009(3)
C3 0.014(3) 0.025(3) 0.021(3) -0.003(3) 0.004(2) 0.000(2)
C4 0.034(4) 0.026(4) 0.027(4) -0.001(3) -0.001(3) 0.007(3)
C5 0.050(5) 0.025(4) 0.041(4) -0.002(3) 0.002(4) 0.011(3)
C6 0.044(5) 0.026(4) 0.041(4) -0.009(3) 0.003(4) 0.005(3)
C7 0.027(4) 0.033(4) 0.030(4) -0.008(3) 0.002(3) 0.001(3)
C8 0.019(3) 0.026(3) 0.022(3) 0.003(3) 0.003(3) 0.002(3)
C9 0.055(5) 0.037(5) 0.040(5) 0.011(4) -0.003(4) -0.006(4)
C10 0.033(4) 0.054(5) 0.030(4) -0.006(4) -0.006(3) 0.022(4)

loop_
_atom_type_symbol
_atom_type_description
_atom_type_scat_dispersion_real
_atom_type_scat_dispersion_imag
_atom_type_scat_source
C C 0.0033 0.0016 'International Tables Vol C Tables 4.2.6.8 and 6.1.1.4'
H H 0.0000 0.0000 'International Tables Vol C Tables 4.2.6.8 and 6.1.1.4'
S S 0.1246 0.1234 'International Tables Vol C Tables 4.2.6.8 and 6.1.1.4'
Cl Cl 0.1484 0.1585 'International Tables Vol C Tables 4.2.6.8 and 6.1.1.4'
Ga Ga 0.2307 1.6083 'International Tables Vol C Tables 4.2.6.8 and 6.1.1.4'

loop_
_geom_angle_atom_site_label_1
_geom_angle_atom_site_label_2
_geom_angle_atom_site_label_3
_geom_angle
Cl2 Ga1 Cl1 105.72(15)
Cl2 Ga1 Cl3 108.37(9)
Cl1 Ga1 Cl3 111.73(11)
Cl2 Ga1 Cl4 112.60(12)
Cl1 Ga1 Cl4 112.43(9)
Cl3 Ga1 Cl4 106.04(9)
Cl6 Ga2 Cl5 111.15(8)
Cl6 Ga2 Cl8 110.44(9)
Cl5 Ga2 Cl8 110.24(8)
Cl6 Ga2 Cl7 109.03(8)
Cl5 Ga2 Cl7 107.85(8)
Cl8 Ga2 Cl7 108.04(8)
C3 S1 C1 104.9(4)
C3 S1 C2 103.5(4)
C1 S1 C2 101.3(4)
C8 S2 C10 104.0(4)
C8 S2 C9 101.1(4)
C10 S2 C9 100.7(4)
S1 C1 H1A 109.5
S1 C1 H1B 109.5
H1A C1 H1B 109.5
S1 C1 H1C 109.5
H1A C1 H1C 109.5
H1B C1 H1C 109.5
Cl9 C2 S1 114.8(5)
Cl9 C2 H2A 108.6
S1 C2 H2A 108.6
Cl9 C2 H2B 108.6
S1 C2 H2B 108.6
H2A C2 H2B 107.5
C4 C3 C8 119.2(6)
C4 C3 S1 121.3(5)
C8 C3 S1 119.5(5)
C3 C4 C5 119.5(7)
C3 C4 H4 120.2
C5 C4 H4 120.2
C6 C5 C4 120.8(7)
C6 C5 H5 119.6
C4 C5 H5 119.6
C7 C6 C5 120.1(7)
C7 C6 H6 119.9
C5 C6 H6 119.9
C6 C7 C8 119.7(7)
C6 C7 H7 120.1
C8 C7 H7 120.1
C7 C8 C3 120.6(6)
C7 C8 S2 120.3(5)
C3 C8 S2 118.9(5)
Cl10 C9 S2 107.7(5)
Cl10 C9 H9A 110.2
S2 C9 H9A 110.2
Cl10 C9 H9B 110.2
S2 C9 H9B 110.2
H9A C9 H9B 108.5
S2 C10 H10A 109.5
S2 C10 H10B 109.5
H10A C10 H10B 109.5
S2 C10 H10C 109.5
H10A C10 H10C 109.5
H10B C10 H10C 109.5

loop_
_geom_bond_atom_site_label_1
_geom_bond_atom_site_label_2
_geom_bond_distance
Ga1 Cl2 2.159(3)
Ga1 Cl1 2.169(3)
Ga1 Cl3 2.178(2)
Ga1 Cl4 2.189(2)
Ga2 Cl6 2.164(2)
Ga2 Cl5 2.1643(19)
Ga2 Cl8 2.170(2)
Ga2 Cl7 2.1988(19)
Cl9 C2 1.730(9)
Cl10 C9 1.677(10)
S1 C3 1.779(7)
S1 C1 1.786(8)
S1 C2 1.820(8)
S2 C8 1.790(7)
S2 C10 1.812(9)
S2 C9 1.821(9)
C1 H1A 0.9800
C1 H1B 0.9800
C1 H1C 0.9800
C2 H2A 0.9900
C2 H2B 0.9900
C3 C4 1.383(10)
C3 C8 1.408(9)
C4 C5 1.389(11)
C4 H4 0.9500
C5 C6 1.386(12)
C5 H5 0.9500
C6 C7 1.375(11)
C6 H6 0.9500
C7 C8 1.381(10)
C7 H7 0.9500
C9 H9A 0.9900
C9 H9B 0.9900
C10 H10A 0.9800
C10 H10B 0.9800
C10 H10C 0.9800

loop_
_geom_torsion_atom_site_label_1
_geom_torsion_atom_site_label_2
_geom_torsion_atom_site_label_3
_geom_torsion_atom_site_label_4
_geom_torsion
C3 S1 C2 Cl9 48.4(6)
C1 S1 C2 Cl9 -60.1(6)
C1 S1 C3 C4 28.8(7)
C2 S1 C3 C4 -77.1(7)
C1 S1 C3 C8 -149.3(6)
C2 S1 C3 C8 104.9(6)
C8 C3 C4 C5 1.0(11)
S1 C3 C4 C5 -177.1(6)
C3 C4 C5 C6 -1.0(13)
C4 C5 C6 C7 0.8(14)
C5 C6 C7 C8 -0.7(13)
C6 C7 C8 C3 0.8(11)
C6 C7 C8 S2 176.6(6)
C4 C3 C8 C7 -1.0(10)
S1 C3 C8 C7 177.1(5)
C4 C3 C8 S2 -176.8(5)
S1 C3 C8 S2 1.3(8)
C10 S2 C8 C7 -40.7(7)
C9 S2 C8 C7 63.4(7)
C10 S2 C8 C3 135.1(6)
C9 S2 C8 C3 -120.8(6)
C8 S2 C9 Cl10 78.0(5)
C10 S2 C9 Cl10 -175.2(5)
